data_7026972
loop_
_publ_author_name
'Zahran, Zaki N.'
'Lee, Jonghyuk'
'Alguindigue, Susan S.'
'Khan, Masood A.'
'Richter-Addo, George B.'

_publ_section_title
;
 Synthesis, characterization and molecular structures of six-coordinate
 manganese nitrosyl porphyrinsElectronic supplementary information (ESI)
 available: Molecular structure of (TTP)Mn(NO)(1-MeIm). See
 http://www.rsc.org/suppdata/dt/b3/b308143p/
;
_journal_issue 1
_journal_name_full 'Dalton Transactions'
_journal_page_first 44
_journal_page_last 50
_journal_paper_doi 10.1039/b308143p
_journal_year 2004
_chemical_formula_sum 'C53 H44 Cl2 Mn N7 O5'
_chemical_formula_weight 984.79
_chemical_name_systematic
;
?
;
_space_group_IT_number 2
_symmetry_cell_setting triclinic
_symmetry_space_group_name_Hall '-P 1'
_symmetry_space_group_name_H-M 'P -1'
_atom_sites_solution_hydrogens geom
_atom_sites_solution_primary direct
_atom_sites_solution_secondary difmap
_audit_creation_method SHELXL-97
_cell_angle_alpha 90.136(2)
_cell_angle_beta 90.287(2)
_cell_angle_gamma 99.228(2)
_cell_formula_units_Z 2
_cell_length_a 12.1992(16)
_cell_length_b 12.7458(17)
_cell_length_c 15.151(2)
_cell_measurement_reflns_used 7823
_cell_measurement_temperature 178(2)
_cell_measurement_theta_max 24.4
_cell_measurement_theta_min 3.2
_cell_volume 2325.3(5)
_computing_cell_refinement 'Bruker SMART'
_computing_data_collection 'Bruker SMART'
_computing_data_reduction 'Bruker SAINT'
_computing_molecular_graphics 'Bruker SHELXTL'
_computing_publication_material 'Bruker SHELXTL'
_computing_structure_refinement 'SHELXL-97 (Sheldrick, 1997)'
_computing_structure_solution 'SHELXS-97 (Sheldrick, 1990)'
_diffrn_ambient_temperature 178(2)
_diffrn_measured_fraction_theta_full 0.984
_diffrn_measured_fraction_theta_max 0.984
_diffrn_measurement_device_type 'CCD area detector'
_diffrn_measurement_method 'phi and omega scans'
_diffrn_radiation_monochromator graphite
_diffrn_radiation_source 'fine-focus sealed tube'
_diffrn_radiation_type MoK\a
_diffrn_radiation_wavelength 0.71073
_diffrn_reflns_av_R_equivalents 0.0715
_diffrn_reflns_av_sigmaI/netI 0.1042
_diffrn_reflns_limit_h_max 14
_diffrn_reflns_limit_h_min -14
_diffrn_reflns_limit_k_max 15
_diffrn_reflns_limit_k_min -14
_diffrn_reflns_limit_l_max 17
_diffrn_reflns_limit_l_min -17
_diffrn_reflns_number 23420
_diffrn_reflns_theta_full 25.00
_diffrn_reflns_theta_max 25.00
_diffrn_reflns_theta_min 1.62
_diffrn_standards_decay_% none
_diffrn_standards_interval_count 0
_diffrn_standards_number 0
_exptl_absorpt_coefficient_mu 0.457
_exptl_absorpt_correction_T_max 0.9820
_exptl_absorpt_correction_T_min 0.9223
_exptl_absorpt_correction_type multi-scan
_exptl_absorpt_process_details Bruker(2001)SADABS,BrukerAXSInc.,Madison,WI
_exptl_crystal_colour red
_exptl_crystal_density_diffrn 1.407
_exptl_crystal_density_method 'not measured'
_exptl_crystal_description plate
_exptl_crystal_F_000 1020
_exptl_crystal_size_max 0.18
_exptl_crystal_size_mid 0.04
_exptl_crystal_size_min 0.04
_refine_diff_density_max 1.190
_refine_diff_density_min -0.458
_refine_diff_density_rms 0.081
_refine_ls_extinction_method none
_refine_ls_goodness_of_fit_ref 1.004
_refine_ls_hydrogen_treatment mixed
_refine_ls_matrix_type full
_refine_ls_number_parameters 672
_refine_ls_number_reflns 8054
_refine_ls_number_restraints 63
_refine_ls_restrained_S_all 1.012
_refine_ls_R_factor_all 0.1437
_refine_ls_R_factor_gt 0.0750
_refine_ls_shift/su_max 0.043
_refine_ls_shift/su_mean 0.001
_refine_ls_structure_factor_coef Fsqd
_refine_ls_weighting_details 'calc w=1/[\s^2^(Fo^2^)+(0.0972P)^2^+0.0000P] where P=(Fo^2^+2Fc^2^)/3'
_refine_ls_weighting_scheme calc
_refine_ls_wR_factor_gt 0.1721
_refine_ls_wR_factor_ref 0.1896
_reflns_number_gt 4461
_reflns_number_total 8054
_reflns_threshold_expression >2sigma(I)
_cod_data_source_file b308143psup1.cif
_cod_data_source_block gr3126s
_cod_depositor_comments
;
The following automatic conversions were performed:

'_symmetry_cell_setting' value 'Triclinic' changed to 'triclinic'
according to /home/saulius/struct/CIF-dictionaries/cif_core.dic
dictionary named 'cif_core.dic' version 2.4.2 from 2011-04-26.

Automatic conversion script
Id: cif_fix_values 1891 2012-01-12 08:04:46Z andrius 
;
_cod_original_sg_symbol_H-M P-1
_cod_database_code 7026972

loop_
_symmetry_equiv_pos_as_xyz
'x, y, z'
'-x, -y, -z'

loop_
_atom_site_label
_atom_site_type_symbol
_atom_site_fract_x
_atom_site_fract_y
_atom_site_fract_z
_atom_site_U_iso_or_equiv
_atom_site_adp_type
_atom_site_occupancy
_atom_site_symmetry_multiplicity
_atom_site_calc_flag
_atom_site_refinement_flags
_atom_site_disorder_assembly
_atom_site_disorder_group
Mn1 Mn 0.12998(5) 0.37172(4) 0.25869(3) 0.03530(16) Uani 1 1 d . . .
O1 O -0.0292(3) 0.5093(3) 0.2667(3) 0.0909(12) Uani 1 1 d . . .
O2 O 0.3561(2) 0.6286(2) -0.28272(15) 0.0504(8) Uani 1 1 d . . .
O3 O -0.3936(2) -0.1179(2) -0.01211(17) 0.0523(8) Uani 1 1 d . . .
O4 O -0.1239(2) 0.1425(2) 0.80041(15) 0.0552(8) Uani 1 1 d . . .
O5 O 0.6127(2) 0.8990(2) 0.52797(16) 0.0510(8) Uani 1 1 d . . .
N1 N 0.2528(2) 0.4867(2) 0.21918(17) 0.0349(8) Uani 1 1 d . . .
N2 N 0.0936(2) 0.3286(2) 0.13139(17) 0.0341(8) Uani 1 1 d . . .
N3 N 0.0200(2) 0.2446(2) 0.29904(17) 0.0337(8) Uani 1 1 d . . .
N4 N 0.1763(2) 0.4066(2) 0.38595(17) 0.0339(8) Uani 1 1 d . . .
N5 N 0.0367(3) 0.4516(3) 0.26207(19) 0.0445(9) Uani 1 1 d . . .
N6 N 0.2495(2) 0.2704(2) 0.25595(17) 0.0395(8) Uani 1 1 d . . .
N7 N 0.3358(3) 0.1329(3) 0.2405(2) 0.0547(10) Uani 1 1 d . . .
C1 C 0.3224(3) 0.5579(3) 0.2692(2) 0.0345(10) Uani 1 1 d . . .
C2 C 0.3941(3) 0.6311(3) 0.2156(2) 0.0428(11) Uani 1 1 d . . .
H2A H 0.4507 0.6861 0.2356 0.051 Uiso 1 1 calc R . .
C3 C 0.3653(3) 0.6063(3) 0.1304(2) 0.0401(10) Uani 1 1 d . . .
H3A H 0.3973 0.6419 0.0794 0.048 Uiso 1 1 calc R . .
C4 C 0.2777(3) 0.5167(3) 0.1315(2) 0.0368(10) Uani 1 1 d . . .
C5 C 0.2254(3) 0.4668(3) 0.0558(2) 0.0325(9) Uani 1 1 d . . .
C6 C 0.1393(3) 0.3800(3) 0.0568(2) 0.0329(9) Uani 1 1 d . . .
C7 C 0.0877(3) 0.3281(3) -0.0193(2) 0.0385(10) Uani 1 1 d . . .
H7A H 0.1041 0.3477 -0.0788 0.046 Uiso 1 1 calc R . .
C8 C 0.0119(3) 0.2466(3) 0.0076(2) 0.0394(10) Uani 1 1 d . . .
H8A H -0.0349 0.1979 -0.0292 0.047 Uiso 1 1 calc R . .
C9 C 0.0145(3) 0.2465(3) 0.1022(2) 0.0334(9) Uani 1 1 d . . .
C10 C -0.0553(3) 0.1752(3) 0.1548(2) 0.0357(10) Uani 1 1 d . . .
C11 C -0.0515(3) 0.1763(3) 0.2481(2) 0.0341(9) Uani 1 1 d . . .
C12 C -0.1274(3) 0.1060(3) 0.3019(2) 0.0396(10) Uani 1 1 d . . .
H12A H -0.1840 0.0509 0.2821 0.047 Uiso 1 1 calc R . .
C13 C -0.1016(3) 0.1342(3) 0.3870(2) 0.0391(10) Uani 1 1 d . . .
H13A H -0.1379 0.1027 0.4380 0.047 Uiso 1 1 calc R . .
C14 C -0.0108(3) 0.2192(3) 0.3861(2) 0.0349(10) Uani 1 1 d . . .
C15 C 0.0391(3) 0.2721(3) 0.4609(2) 0.0366(10) Uani 1 1 d . . .
C16 C 0.1256(3) 0.3587(3) 0.4598(2) 0.0349(9) Uani 1 1 d . . .
C17 C 0.1761(3) 0.4118(3) 0.5378(2) 0.0372(10) Uani 1 1 d . . .
H17A H 0.1573 0.3939 0.5972 0.045 Uiso 1 1 calc R . .
C18 C 0.2552(3) 0.4917(3) 0.5106(2) 0.0372(10) Uani 1 1 d . . .
H18A H 0.3024 0.5402 0.5473 0.045 Uiso 1 1 calc R . .
C19 C 0.2543(3) 0.4893(3) 0.4146(2) 0.0346(10) Uani 1 1 d . . .
C20 C 0.3234(3) 0.5606(3) 0.3634(2) 0.0372(10) Uani 1 1 d . . .
C21 C 0.2608(3) 0.5135(3) -0.0323(2) 0.0358(10) Uani 1 1 d . . .
C22 C 0.3617(3) 0.5010(3) -0.0690(2) 0.0406(10) Uani 1 1 d . . .
H22A H 0.4109 0.4644 -0.0368 0.049 Uiso 1 1 calc R . .
C23 C 0.3923(3) 0.5410(3) -0.1522(2) 0.0440(11) Uani 1 1 d . . .
H23A H 0.4616 0.5316 -0.1767 0.053 Uiso 1 1 calc R . .
C24 C 0.3208(3) 0.5946(3) -0.1991(2) 0.0380(10) Uani 1 1 d . . .
C25 C 0.2204(3) 0.6088(3) -0.1636(2) 0.0389(10) Uani 1 1 d . . .
H25A H 0.1715 0.6459 -0.1956 0.047 Uiso 1 1 calc R . .
C26 C 0.1917(3) 0.5679(3) -0.0799(2) 0.0377(10) Uani 1 1 d . . .
H26A H 0.1227 0.5779 -0.0552 0.045 Uiso 1 1 calc R . .
C27 C 0.2902(4) 0.6964(3) -0.3273(2) 0.0602(13) Uani 1 1 d . . .
H27A H 0.3284 0.7247 -0.3810 0.090 Uiso 1 1 calc R . .
H27B H 0.2797 0.7554 -0.2882 0.090 Uiso 1 1 calc R . .
H27C H 0.2178 0.6554 -0.3430 0.090 Uiso 1 1 calc R . .
C28 C -0.1427(3) 0.0955(3) 0.1092(2) 0.0353(10) Uani 1 1 d . . .
C29 C -0.1237(3) -0.0047(3) 0.0862(3) 0.0532(12) Uani 1 1 d . . .
H29A H -0.0532 -0.0242 0.0981 0.064 Uiso 1 1 calc R . .
C30 C -0.2055(3) -0.0775(3) 0.0459(3) 0.0522(12) Uani 1 1 d . . .
H30A H -0.1906 -0.1462 0.0309 0.063 Uiso 1 1 calc R . .
C31 C -0.3074(3) -0.0511(3) 0.0277(2) 0.0430(11) Uani 1 1 d . . .
C32 C -0.3282(3) 0.0483(3) 0.0496(2) 0.0427(11) Uani 1 1 d . . .
H32A H -0.3989 0.0672 0.0373 0.051 Uiso 1 1 calc R . .
C33 C -0.2469(3) 0.1210(3) 0.0892(2) 0.0426(11) Uani 1 1 d . . .
H33A H -0.2622 0.1898 0.1032 0.051 Uiso 1 1 calc R . .
C34 C -0.3807(4) -0.2262(3) -0.0231(3) 0.0649(14) Uani 1 1 d . . .
H34A H -0.4483 -0.2661 -0.0495 0.097 Uiso 1 1 calc R . .
H34B H -0.3673 -0.2567 0.0346 0.097 Uiso 1 1 calc R . .
H34C H -0.3174 -0.2304 -0.0618 0.097 Uiso 1 1 calc R . .
C35 C -0.0073(3) 0.2358(3) 0.5492(2) 0.0352(10) Uani 1 1 d . . .
C36 C -0.0601(3) 0.3027(3) 0.6005(2) 0.0402(10) Uani 1 1 d . . .
H36A H -0.0681 0.3705 0.5779 0.048 Uiso 1 1 calc R . .
C37 C -0.1014(3) 0.2742(3) 0.6829(2) 0.0414(10) Uani 1 1 d . . .
H37A H -0.1387 0.3213 0.7157 0.050 Uiso 1 1 calc R . .
C38 C -0.0885(3) 0.1765(3) 0.7179(2) 0.0434(11) Uani 1 1 d . . .
C39 C -0.0380(3) 0.1068(3) 0.6682(2) 0.0431(11) Uani 1 1 d . . .
H39A H -0.0302 0.0391 0.6911 0.052 Uiso 1 1 calc R . .
C40 C 0.0015(3) 0.1367(3) 0.5839(2) 0.0439(11) Uani 1 1 d . . .
H40A H 0.0352 0.0882 0.5497 0.053 Uiso 1 1 calc R . .
C41 C -0.1938(4) 0.2053(4) 0.8454(3) 0.0678(15) Uani 1 1 d . . .
H41A H -0.2248 0.1676 0.8981 0.102 Uiso 1 1 calc R . .
H41B H -0.2544 0.2178 0.8060 0.102 Uiso 1 1 calc R . .
H41C H -0.1500 0.2736 0.8627 0.102 Uiso 1 1 calc R . .
C42 C 0.4013(3) 0.6488(3) 0.4069(2) 0.0362(10) Uani 1 1 d . . .
C43 C 0.3703(3) 0.7471(3) 0.4234(2) 0.0405(10) Uani 1 1 d . . .
H43A H 0.2975 0.7582 0.4077 0.049 Uiso 1 1 calc R . .
C44 C 0.4422(3) 0.8291(3) 0.4620(2) 0.0440(11) Uani 1 1 d . . .
H44A H 0.4203 0.8967 0.4695 0.053 Uiso 1 1 calc R . .
C45 C 0.5466(3) 0.8127(3) 0.4898(2) 0.0391(10) Uani 1 1 d . . .
C46 C 0.5781(3) 0.7168(3) 0.4752(2) 0.0482(11) Uani 1 1 d . . .
H46A H 0.6501 0.7053 0.4928 0.058 Uiso 1 1 calc R . .
C47 C 0.5057(3) 0.6351(3) 0.4345(3) 0.0491(11) Uani 1 1 d . . .
H47A H 0.5290 0.5682 0.4257 0.059 Uiso 1 1 calc R . .
C48 C 0.7262(3) 0.8936(4) 0.5396(3) 0.0573(13) Uani 1 1 d . . .
H48A H 0.7639 0.9604 0.5655 0.086 Uiso 1 1 calc R . .
H48B H 0.7594 0.8822 0.4823 0.086 Uiso 1 1 calc R . .
H48C H 0.7344 0.8345 0.5791 0.086 Uiso 1 1 calc R . .
C49 C 0.3607(3) 0.2980(3) 0.2770(2) 0.0513(12) Uani 1 1 d . . .
H49A H 0.3954 0.3666 0.2955 0.062 Uiso 1 1 calc R . .
C50 C 0.4129(4) 0.2128(4) 0.2673(3) 0.0554(13) Uani 1 1 d . . .
H50A H 0.4894 0.2104 0.2775 0.066 Uiso 1 1 calc R . .
C51 C 0.2369(4) 0.1700(3) 0.2340(2) 0.0497(12) Uani 1 1 d . . .
H51A H 0.1687 0.1285 0.2161 0.060 Uiso 1 1 calc R . .
C52 C 0.3535(5) 0.0253(4) 0.2233(4) 0.095(2) Uani 1 1 d . . .
H52A H 0.4138 0.0262 0.1807 0.142 Uiso 1 1 calc R . .
H52B H 0.2853 -0.0161 0.1991 0.142 Uiso 1 1 calc R . .
H52C H 0.3734 -0.0073 0.2784 0.142 Uiso 1 1 calc R . .
C53 C 0.2622(4) 0.1840(3) 0.7310(7) 0.232(5) Uani 0.50 1 d PDU A 1
H53A H 0.2449 0.1843 0.6671 0.278 Uiso 0.50 1 calc PR A 1
H53B H 0.1982 0.1410 0.7608 0.278 Uiso 0.50 1 calc PR A 1
Cl1 Cl 0.2765(2) 0.31205(15) 0.77008(14) 0.0654(8) Uani 0.50 1 d PDU A 1
Cl2 Cl 0.3773(2) 0.12374(18) 0.74623(19) 0.0700(10) Uani 0.50 1 d PDU A 1
C53' C 0.2691(4) 0.1788(6) 0.7008(4) 0.229(5) Uani 0.15 1 d PDU B 2
H53C H 0.3043 0.2169 0.6488 0.275 Uiso 0.15 1 calc PR B 2
H53D H 0.2223 0.1129 0.6793 0.275 Uiso 0.15 1 calc PR B 2
Cl1' Cl 0.1850(3) 0.2572(5) 0.7507(6) 0.098(3) Uani 0.15 1 d PDU B 2
Cl2' Cl 0.3716(5) 0.1447(9) 0.7681(8) 0.352(5) Uani 0.15 1 d PDU B 2
C53" C 0.2458(3) 0.1881(3) 0.7240(5) 0.037(2) Uani 0.35 1 d PDU C 3
H53E H 0.2225 0.1925 0.6616 0.044 Uiso 0.35 1 calc PR C 3
H53F H 0.1846 0.1436 0.7557 0.044 Uiso 0.35 1 calc PR C 3
Cl1" Cl 0.2650(5) 0.3135(3) 0.7688(6) 0.233(4) Uani 0.35 1 d PDU C 3
Cl2" Cl 0.3612(3) 0.1264(3) 0.7280(3) 0.0744(15) Uani 0.35 1 d PDU C 3

loop_
_atom_site_aniso_label
_atom_site_aniso_U_11
_atom_site_aniso_U_22
_atom_site_aniso_U_33
_atom_site_aniso_U_23
_atom_site_aniso_U_13
_atom_site_aniso_U_12
Mn1 0.0346(3) 0.0361(3) 0.0334(3) -0.0013(2) -0.0019(2) 0.0000(3)
O1 0.060(2) 0.069(2) 0.149(3) -0.043(2) -0.028(2) 0.0279(18)
O2 0.0616(18) 0.0544(17) 0.0354(13) 0.0077(12) 0.0067(12) 0.0097(15)
O3 0.0483(17) 0.0451(16) 0.0596(16) -0.0156(13) -0.0090(13) -0.0039(14)
O4 0.0513(17) 0.080(2) 0.0368(14) 0.0133(13) 0.0092(12) 0.0165(16)
O5 0.0464(17) 0.0422(16) 0.0606(16) -0.0092(13) -0.0163(13) -0.0034(14)
N1 0.0312(17) 0.0331(17) 0.0405(16) -0.0005(13) -0.0069(13) 0.0058(14)
N2 0.0336(17) 0.0334(17) 0.0338(15) -0.0026(13) -0.0039(13) 0.0014(14)
N3 0.0279(16) 0.0295(16) 0.0425(16) -0.0035(13) -0.0026(13) 0.0012(14)
N4 0.0332(17) 0.0310(17) 0.0354(15) -0.0007(13) -0.0036(13) -0.0006(14)
N5 0.0357(19) 0.042(2) 0.0555(18) -0.0086(15) -0.0099(15) 0.0060(17)
N6 0.0369(18) 0.0405(19) 0.0374(16) 0.0022(14) -0.0019(14) -0.0054(16)
N7 0.065(2) 0.049(2) 0.061(2) 0.0005(16) 0.0118(18) 0.0385(19)
C1 0.031(2) 0.034(2) 0.0381(19) 0.0027(16) -0.0042(16) 0.0032(18)
C2 0.036(2) 0.041(2) 0.048(2) 0.0019(18) -0.0048(17) -0.0033(19)
C3 0.041(2) 0.042(2) 0.0338(19) 0.0030(17) 0.0032(16) -0.005(2)
C4 0.043(2) 0.037(2) 0.0319(18) 0.0012(16) -0.0014(16) 0.0105(19)
C5 0.031(2) 0.035(2) 0.0321(17) 0.0025(15) 0.0010(15) 0.0095(18)
C6 0.029(2) 0.038(2) 0.0324(18) 0.0004(15) -0.0021(15) 0.0087(18)
C7 0.035(2) 0.037(2) 0.042(2) -0.0044(17) 0.0010(17) 0.0007(19)
C8 0.039(2) 0.035(2) 0.043(2) -0.0082(16) -0.0056(17) 0.0044(19)
C9 0.030(2) 0.031(2) 0.0409(19) -0.0020(16) -0.0016(16) 0.0096(17)
C10 0.033(2) 0.033(2) 0.0407(19) -0.0060(16) 0.0025(16) 0.0051(18)
C11 0.030(2) 0.033(2) 0.0397(19) -0.0007(16) 0.0028(16) 0.0068(18)
C12 0.042(2) 0.034(2) 0.040(2) -0.0027(16) -0.0009(17) 0.0003(19)
C13 0.032(2) 0.037(2) 0.047(2) 0.0061(17) 0.0020(17) -0.0006(19)
C14 0.031(2) 0.040(2) 0.0337(18) 0.0046(16) 0.0021(15) 0.0076(18)
C15 0.031(2) 0.038(2) 0.0404(19) -0.0048(16) 0.0037(16) 0.0041(18)
C16 0.035(2) 0.033(2) 0.0379(19) -0.0033(16) 0.0023(16) 0.0072(18)
C17 0.040(2) 0.037(2) 0.0350(18) 0.0000(16) -0.0003(16) 0.0055(19)
C18 0.038(2) 0.034(2) 0.0391(19) -0.0084(16) -0.0068(16) 0.0060(19)
C19 0.034(2) 0.034(2) 0.0354(18) -0.0012(16) -0.0002(16) 0.0055(18)
C20 0.033(2) 0.036(2) 0.042(2) -0.0004(16) -0.0080(16) 0.0049(18)
C21 0.032(2) 0.033(2) 0.0392(19) -0.0031(16) -0.0017(16) -0.0042(18)
C22 0.037(2) 0.041(2) 0.045(2) 0.0058(17) -0.0044(17) 0.0069(19)
C23 0.034(2) 0.051(2) 0.049(2) 0.0047(19) 0.0088(18) 0.012(2)
C24 0.045(2) 0.034(2) 0.0339(18) -0.0016(16) 0.0037(17) 0.0018(19)
C25 0.041(2) 0.033(2) 0.044(2) 0.0006(16) -0.0063(17) 0.0090(19)
C26 0.037(2) 0.041(2) 0.0373(19) 0.0005(16) 0.0038(16) 0.0107(19)
C27 0.083(3) 0.056(3) 0.043(2) 0.006(2) 0.004(2) 0.017(3)
C28 0.035(2) 0.031(2) 0.0392(19) 0.0022(16) -0.0029(16) 0.0038(18)
C29 0.036(2) 0.046(3) 0.078(3) -0.016(2) -0.005(2) 0.009(2)
C30 0.045(3) 0.038(2) 0.074(3) -0.019(2) -0.006(2) 0.009(2)
C31 0.039(2) 0.041(2) 0.045(2) -0.0088(18) 0.0021(18) -0.004(2)
C32 0.033(2) 0.044(2) 0.051(2) -0.0051(18) -0.0080(17) 0.006(2)
C33 0.046(2) 0.034(2) 0.050(2) -0.0067(17) -0.0019(18) 0.012(2)
C34 0.070(3) 0.048(3) 0.071(3) -0.020(2) -0.001(2) -0.008(2)
C35 0.036(2) 0.033(2) 0.0345(18) -0.0026(16) -0.0002(16) -0.0007(18)
C36 0.039(2) 0.039(2) 0.043(2) 0.0041(17) 0.0028(17) 0.0061(19)
C37 0.033(2) 0.045(2) 0.046(2) -0.0035(18) 0.0038(17) 0.0076(19)
C38 0.034(2) 0.058(3) 0.038(2) 0.0054(19) 0.0004(17) 0.006(2)
C39 0.046(2) 0.044(2) 0.041(2) 0.0079(18) 0.0074(18) 0.013(2)
C40 0.039(2) 0.042(2) 0.052(2) -0.0022(18) 0.0052(18) 0.008(2)
C41 0.062(3) 0.101(4) 0.041(2) -0.001(2) 0.017(2) 0.014(3)
C42 0.037(2) 0.037(2) 0.0331(18) 0.0030(16) -0.0022(16) 0.0020(19)
C43 0.032(2) 0.045(2) 0.044(2) -0.0022(17) -0.0111(17) 0.0071(19)
C44 0.044(2) 0.034(2) 0.056(2) -0.0060(18) -0.0065(19) 0.011(2)
C45 0.045(2) 0.037(2) 0.0345(18) 0.0026(16) -0.0055(17) 0.0021(19)
C46 0.036(2) 0.046(3) 0.064(2) -0.004(2) -0.0190(19) 0.010(2)
C47 0.047(3) 0.034(2) 0.070(3) -0.0018(19) -0.018(2) 0.016(2)
C48 0.045(3) 0.062(3) 0.060(3) 0.000(2) -0.010(2) -0.007(2)
C49 0.045(3) 0.054(3) 0.055(2) 0.005(2) -0.001(2) 0.007(2)
C50 0.044(3) 0.058(3) 0.063(3) 0.005(2) -0.005(2) 0.003(2)
C51 0.049(3) 0.046(3) 0.053(2) 0.000(2) 0.004(2) 0.006(2)
C52 0.090(4) 0.066(4) 0.125(5) -0.012(3) 0.009(4) 0.006(3)
C53 0.234(6) 0.230(6) 0.229(6) -0.001(4) 0.003(4) 0.035(4)
Cl1 0.0910(17) 0.0518(13) 0.0468(11) -0.0154(10) 0.0042(11) -0.0082(13)
Cl2 0.0649(17) 0.0678(17) 0.0702(16) 0.0103(13) 0.0000(13) -0.0108(14)
C53' 0.229(6) 0.229(6) 0.229(7) 0.001(4) 0.002(4) 0.035(4)
Cl1' 0.085(4) 0.111(4) 0.097(4) 0.024(3) -0.003(3) 0.017(3)
Cl2' 0.351(6) 0.353(6) 0.352(7) 0.002(4) 0.001(4) 0.054(4)
C53" 0.046(4) 0.030(4) 0.027(3) -0.014(3) -0.003(3) -0.015(3)
Cl1" 0.242(5) 0.228(5) 0.228(5) -0.003(4) -0.002(4) 0.032(4)
Cl2" 0.072(3) 0.082(3) 0.063(2) 0.0063(19) 0.0012(19) -0.005(2)

loop_
_atom_type_symbol
_atom_type_description
_atom_type_scat_dispersion_real
_atom_type_scat_dispersion_imag
_atom_type_scat_source
C C 0.0033 0.0016 'International Tables Vol C Tables 4.2.6.8 and 6.1.1.4'
H H 0.0000 0.0000 'International Tables Vol C Tables 4.2.6.8 and 6.1.1.4'
N N 0.0061 0.0033 'International Tables Vol C Tables 4.2.6.8 and 6.1.1.4'
O O 0.0106 0.0060 'International Tables Vol C Tables 4.2.6.8 and 6.1.1.4'
Cl Cl 0.1484 0.1585 'International Tables Vol C Tables 4.2.6.8 and 6.1.1.4'
Mn Mn 0.3368 0.7283 'International Tables Vol C Tables 4.2.6.8 and 6.1.1.4'

loop_
_geom_angle_atom_site_label_1
_geom_angle_atom_site_label_2
_geom_angle_atom_site_label_3
_geom_angle
N5 Mn1 N1 93.88(14)
N5 Mn1 N3 92.84(14)
N1 Mn1 N3 173.27(12)
N5 Mn1 N2 93.21(13)
N1 Mn1 N2 90.84(11)
N3 Mn1 N2 89.24(11)
N5 Mn1 N4 91.66(13)
N1 Mn1 N4 88.81(11)
N3 Mn1 N4 90.54(11)
N2 Mn1 N4 175.13(12)
N5 Mn1 N6 179.31(13)
N1 Mn1 N6 86.11(11)
N3 Mn1 N6 87.17(11)
N2 Mn1 N6 87.48(11)
N4 Mn1 N6 87.65(11)
C24 O2 C27 116.2(3)
C31 O3 C34 117.2(3)
C38 O4 C41 116.3(3)
C45 O5 C48 117.7(3)
C1 N1 C4 104.8(3)
C1 N1 Mn1 128.9(2)
C4 N1 Mn1 126.0(2)
C9 N2 C6 106.4(3)
C9 N2 Mn1 127.0(2)
C6 N2 Mn1 126.6(2)
C11 N3 C14 105.2(3)
C11 N3 Mn1 127.7(2)
C14 N3 Mn1 126.4(2)
C19 N4 C16 107.0(3)
C19 N4 Mn1 126.7(2)
C16 N4 Mn1 125.9(2)
O1 N5 Mn1 178.3(3)
C51 N6 C49 105.2(3)
C51 N6 Mn1 128.7(3)
C49 N6 Mn1 126.1(3)
C50 N7 C51 108.1(3)
C50 N7 C52 125.8(4)
C51 N7 C52 126.1(4)
N1 C1 C20 124.6(3)
N1 C1 C2 111.7(3)
C20 C1 C2 123.7(3)
C3 C2 C1 106.5(3)
C2 C3 C4 107.4(3)
N1 C4 C5 125.6(3)
N1 C4 C3 109.6(3)
C5 C4 C3 124.8(3)
C6 C5 C4 124.9(3)
C6 C5 C21 117.5(3)
C4 C5 C21 117.6(3)
N2 C6 C5 125.7(3)
N2 C6 C7 109.1(3)
C5 C6 C7 125.1(3)
C8 C7 C6 108.1(3)
C7 C8 C9 107.2(3)
N2 C9 C10 126.4(3)
N2 C9 C8 109.2(3)
C10 C9 C8 124.4(3)
C9 C10 C11 123.7(3)
C9 C10 C28 117.9(3)
C11 C10 C28 118.4(3)
N3 C11 C10 125.7(3)
N3 C11 C12 111.0(3)
C10 C11 C12 123.3(3)
C13 C12 C11 106.2(3)
C12 C13 C14 107.8(3)
N3 C14 C15 124.7(3)
N3 C14 C13 109.8(3)
C15 C14 C13 125.4(3)
C16 C15 C14 125.5(3)
C16 C15 C35 117.2(3)
C14 C15 C35 117.3(3)
N4 C16 C15 126.2(3)
N4 C16 C17 109.2(3)
C15 C16 C17 124.5(3)
C18 C17 C16 107.5(3)
C17 C18 C19 106.9(3)
N4 C19 C20 127.3(3)
N4 C19 C18 109.3(3)
C20 C19 C18 123.4(3)
C19 C20 C1 123.3(3)
C19 C20 C42 119.6(3)
C1 C20 C42 117.0(3)
C26 C21 C22 118.3(3)
C26 C21 C5 120.3(3)
C22 C21 C5 121.4(3)
C21 C22 C23 121.1(3)
C24 C23 C22 119.5(4)
C25 C24 C23 120.4(3)
C25 C24 O2 123.8(3)
C23 C24 O2 115.7(3)
C24 C25 C26 119.0(3)
C21 C26 C25 121.7(3)
C29 C28 C33 117.2(3)
C29 C28 C10 122.1(3)
C33 C28 C10 120.7(3)
C28 C29 C30 121.3(4)
C31 C30 C29 120.4(4)
C30 C31 C32 119.4(3)
C30 C31 O3 124.6(4)
C32 C31 O3 116.0(3)
C31 C32 C33 120.3(4)
C32 C33 C28 121.4(4)
C36 C35 C40 117.2(3)
C36 C35 C15 120.1(3)
C40 C35 C15 122.7(3)
C37 C36 C35 122.3(4)
C36 C37 C38 119.8(4)
O4 C38 C39 116.4(4)
O4 C38 C37 124.0(4)
C39 C38 C37 119.6(3)
C38 C39 C40 119.6(4)
C35 C40 C39 121.5(4)
C47 C42 C43 116.9(3)
C47 C42 C20 121.6(3)
C43 C42 C20 121.5(3)
C44 C43 C42 121.7(3)
C43 C44 C45 120.0(4)
C46 C45 O5 124.8(3)
C46 C45 C44 119.1(3)
O5 C45 C44 116.0(3)
C45 C46 C47 120.5(4)
C42 C47 C46 121.7(4)
C50 C49 N6 109.9(4)
N7 C50 C49 106.3(4)
N6 C51 N7 110.5(4)
Cl1 C53 Cl2 114.5(3)
Cl1' C53' Cl2' 114.3(3)
Cl1" C53" Cl2" 114.5(3)

loop_
_geom_bond_atom_site_label_1
_geom_bond_atom_site_label_2
_geom_bond_distance
Mn1 N5 1.645(3)
Mn1 N1 2.015(3)
Mn1 N3 2.028(3)
Mn1 N2 2.032(3)
Mn1 N4 2.034(3)
Mn1 N6 2.097(3)
O1 N5 1.176(4)
O2 C24 1.388(4)
O2 C27 1.438(5)
O3 C31 1.378(4)
O3 C34 1.424(5)
O4 C38 1.372(4)
O4 C41 1.434(5)
O5 C45 1.380(4)
O5 C48 1.407(5)
N1 C1 1.365(4)
N1 C4 1.404(4)
N2 C9 1.375(4)
N2 C6 1.382(4)
N3 C11 1.365(4)
N3 C14 1.398(4)
N4 C19 1.370(4)
N4 C16 1.377(4)
N6 C51 1.307(5)
N6 C49 1.382(5)
N7 C50 1.331(5)
N7 C51 1.368(5)
N7 C52 1.446(6)
C1 C20 1.427(5)
C1 C2 1.429(5)
C2 C3 1.360(5)
C3 C4 1.434(5)
C4 C5 1.410(4)
C5 C6 1.398(5)
C5 C21 1.501(5)
C6 C7 1.420(5)
C7 C8 1.341(5)
C8 C9 1.434(5)
C9 C10 1.396(5)
C10 C11 1.413(5)
C10 C28 1.514(5)
C11 C12 1.439(5)
C12 C13 1.360(5)
C13 C14 1.420(5)
C14 C15 1.402(5)
C15 C16 1.400(5)
C15 C35 1.501(5)
C16 C17 1.445(5)
C17 C18 1.352(5)
C18 C19 1.455(4)
C19 C20 1.380(5)
C20 C42 1.500(5)
C21 C26 1.377(5)
C21 C22 1.385(5)
C22 C23 1.391(5)
C23 C24 1.385(5)
C24 C25 1.378(5)
C25 C26 1.397(5)
C28 C29 1.378(5)
C28 C33 1.393(5)
C29 C30 1.387(5)
C30 C31 1.366(5)
C31 C32 1.372(5)
C32 C33 1.377(5)
C35 C36 1.387(5)
C35 C40 1.389(5)
C36 C37 1.377(5)
C37 C38 1.387(5)
C38 C39 1.383(5)
C39 C40 1.399(5)
C42 C47 1.377(5)
C42 C43 1.389(5)
C43 C44 1.378(5)
C44 C45 1.387(5)
C45 C46 1.357(5)
C46 C47 1.393(5)
C49 C50 1.352(6)
C53 Cl1 1.717(4)
C53 Cl2 1.720(4)
C53' Cl1' 1.719(4)
C53' Cl2' 1.720(4)
C53" Cl1" 1.715(4)
C53" Cl2" 1.720(4)

loop_
_geom_torsion_atom_site_label_1
_geom_torsion_atom_site_label_2
_geom_torsion_atom_site_label_3
_geom_torsion_atom_site_label_4
_geom_torsion
N5 Mn1 N1 C1 86.0(3)
N2 Mn1 N1 C1 179.3(3)
N4 Mn1 N1 C1 -5.6(3)
N6 Mn1 N1 C1 -93.3(3)
N5 Mn1 N1 C4 -87.5(3)
N2 Mn1 N1 C4 5.8(3)
N4 Mn1 N1 C4 -179.1(3)
N6 Mn1 N1 C4 93.2(3)
N5 Mn1 N2 C9 -88.4(3)
N1 Mn1 N2 C9 177.7(3)
N3 Mn1 N2 C9 4.4(3)
N6 Mn1 N2 C9 91.6(3)
N5 Mn1 N2 C6 87.7(3)
N1 Mn1 N2 C6 -6.2(3)
N3 Mn1 N2 C6 -179.5(3)
N6 Mn1 N2 C6 -92.3(3)
N5 Mn1 N3 C11 86.2(3)
N2 Mn1 N3 C11 -7.0(3)
N4 Mn1 N3 C11 177.9(3)
N6 Mn1 N3 C11 -94.5(3)
N5 Mn1 N3 C14 -82.5(3)
N2 Mn1 N3 C14 -175.7(3)
N4 Mn1 N3 C14 9.2(3)
N6 Mn1 N3 C14 96.8(3)
N5 Mn1 N4 C19 -87.2(3)
N1 Mn1 N4 C19 6.7(3)
N3 Mn1 N4 C19 180.0(3)
N6 Mn1 N4 C19 92.8(3)
N5 Mn1 N4 C16 84.6(3)
N1 Mn1 N4 C16 178.5(3)
N3 Mn1 N4 C16 -8.2(3)
N6 Mn1 N4 C16 -95.4(3)
N1 Mn1 N6 C51 -144.7(3)
N3 Mn1 N6 C51 35.7(3)
N2 Mn1 N6 C51 -53.7(3)
N4 Mn1 N6 C51 126.3(3)
N1 Mn1 N6 C49 34.7(3)
N3 Mn1 N6 C49 -144.9(3)
N2 Mn1 N6 C49 125.7(3)
N4 Mn1 N6 C49 -54.3(3)
C4 N1 C1 C20 177.5(3)
Mn1 N1 C1 C20 2.9(5)
C4 N1 C1 C2 -1.9(4)
Mn1 N1 C1 C2 -176.4(2)
N1 C1 C2 C3 2.0(4)
C20 C1 C2 C3 -177.4(3)
C1 C2 C3 C4 -1.2(4)
C1 N1 C4 C5 -179.0(4)
Mn1 N1 C4 C5 -4.3(5)
C1 N1 C4 C3 1.1(4)
Mn1 N1 C4 C3 175.8(2)
C2 C3 C4 N1 0.1(4)
C2 C3 C4 C5 -179.8(4)
N1 C4 C5 C6 0.7(6)
C3 C4 C5 C6 -179.4(4)
N1 C4 C5 C21 177.6(3)
C3 C4 C5 C21 -2.5(5)
C9 N2 C6 C5 -178.2(3)
Mn1 N2 C6 C5 5.1(5)
C9 N2 C6 C7 -0.3(4)
Mn1 N2 C6 C7 -177.0(2)
C4 C5 C6 N2 -1.1(6)
C21 C5 C6 N2 -178.1(3)
C4 C5 C6 C7 -178.7(4)
C21 C5 C6 C7 4.4(5)
N2 C6 C7 C8 0.0(4)
C5 C6 C7 C8 177.9(3)
C6 C7 C8 C9 0.3(4)
C6 N2 C9 C10 -177.8(4)
Mn1 N2 C9 C10 -1.1(5)
C6 N2 C9 C8 0.4(4)
Mn1 N2 C9 C8 177.1(2)
C7 C8 C9 N2 -0.4(4)
C7 C8 C9 C10 177.9(3)
N2 C9 C10 C11 -2.0(6)
C8 C9 C10 C11 180.0(3)
N2 C9 C10 C28 175.5(3)
C8 C9 C10 C28 -2.6(5)
C14 N3 C11 C10 177.1(4)
Mn1 N3 C11 C10 6.5(5)
C14 N3 C11 C12 -0.8(4)
Mn1 N3 C11 C12 -171.4(2)
C9 C10 C11 N3 -0.8(6)
C28 C10 C11 N3 -178.3(3)
C9 C10 C11 C12 176.8(4)
C28 C10 C11 C12 -0.6(5)
N3 C11 C12 C13 1.0(4)
C10 C11 C12 C13 -176.9(4)
C11 C12 C13 C14 -0.8(4)
C11 N3 C14 C15 -178.2(3)
Mn1 N3 C14 C15 -7.5(5)
C11 N3 C14 C13 0.3(4)
Mn1 N3 C14 C13 171.1(2)
C12 C13 C14 N3 0.3(4)
C12 C13 C14 C15 178.8(4)
N3 C14 C15 C16 1.1(6)
C13 C14 C15 C16 -177.2(4)
N3 C14 C15 C35 178.3(3)
C13 C14 C15 C35 0.0(6)
C19 N4 C16 C15 178.6(4)
Mn1 N4 C16 C15 5.4(5)
C19 N4 C16 C17 -1.6(4)
Mn1 N4 C16 C17 -174.8(2)
C14 C15 C16 N4 -0.1(6)
C35 C15 C16 N4 -177.2(3)
C14 C15 C16 C17 -179.8(4)
C35 C15 C16 C17 3.0(5)
N4 C16 C17 C18 0.9(4)
C15 C16 C17 C18 -179.3(4)
C16 C17 C18 C19 0.2(4)
C16 N4 C19 C20 -178.6(4)
Mn1 N4 C19 C20 -5.5(5)
C16 N4 C19 C18 1.8(4)
Mn1 N4 C19 C18 174.8(2)
C17 C18 C19 N4 -1.2(4)
C17 C18 C19 C20 179.1(3)
N4 C19 C20 C1 0.4(6)
C18 C19 C20 C1 179.9(3)
N4 C19 C20 C42 177.9(3)
C18 C19 C20 C42 -2.5(6)
N1 C1 C20 C19 1.1(6)
C2 C1 C20 C19 -179.6(4)
N1 C1 C20 C42 -176.5(3)
C2 C1 C20 C42 2.8(5)
C6 C5 C21 C26 69.5(5)
C4 C5 C21 C26 -107.6(4)
C6 C5 C21 C22 -108.8(4)
C4 C5 C21 C22 74.1(5)
C26 C21 C22 C23 -0.8(5)
C5 C21 C22 C23 177.5(3)
C21 C22 C23 C24 0.2(5)
C22 C23 C24 C25 0.3(5)
C22 C23 C24 O2 -177.8(3)
C27 O2 C24 C25 9.9(5)
C27 O2 C24 C23 -171.9(3)
C23 C24 C25 C26 -0.3(5)
O2 C24 C25 C26 177.7(3)
C22 C21 C26 C25 0.8(5)
C5 C21 C26 C25 -177.5(3)
C24 C25 C26 C21 -0.3(5)
C9 C10 C28 C29 92.6(4)
C11 C10 C28 C29 -89.8(5)
C9 C10 C28 C33 -87.8(4)
C11 C10 C28 C33 89.8(4)
C33 C28 C29 C30 -0.9(6)
C10 C28 C29 C30 178.8(4)
C28 C29 C30 C31 0.3(6)
C29 C30 C31 C32 0.0(6)
C29 C30 C31 O3 -180.0(4)
C34 O3 C31 C30 9.5(5)
C34 O3 C31 C32 -170.5(3)
C30 C31 C32 C33 0.3(6)
O3 C31 C32 C33 -179.7(3)
C31 C32 C33 C28 -0.9(6)
C29 C28 C33 C32 1.2(5)
C10 C28 C33 C32 -178.5(3)
C16 C15 C35 C36 63.8(5)
C14 C15 C35 C36 -113.6(4)
C16 C15 C35 C40 -115.1(4)
C14 C15 C35 C40 67.5(5)
C40 C35 C36 C37 0.8(5)
C15 C35 C36 C37 -178.2(3)
C35 C36 C37 C38 1.5(5)
C41 O4 C38 C39 -168.9(3)
C41 O4 C38 C37 10.6(5)
C36 C37 C38 O4 178.0(3)
C36 C37 C38 C39 -2.5(5)
O4 C38 C39 C40 -179.1(3)
C37 C38 C39 C40 1.4(5)
C36 C35 C40 C39 -2.0(5)
C15 C35 C40 C39 177.0(3)
C38 C39 C40 C35 0.9(6)
C19 C20 C42 C47 87.5(5)
C1 C20 C42 C47 -94.8(4)
C19 C20 C42 C43 -90.6(4)
C1 C20 C42 C43 87.0(4)
C47 C42 C43 C44 2.9(5)
C20 C42 C43 C44 -178.8(3)
C42 C43 C44 C45 -3.5(6)
C48 O5 C45 C46 10.9(5)
C48 O5 C45 C44 -166.5(3)
C43 C44 C45 C46 2.7(5)
C43 C44 C45 O5 -179.7(3)
O5 C45 C46 C47 -178.8(3)
C44 C45 C46 C47 -1.4(6)
C43 C42 C47 C46 -1.6(6)
C20 C42 C47 C46 -179.8(3)
C45 C46 C47 C42 0.9(6)
C51 N6 C49 C50 -0.1(4)
Mn1 N6 C49 C50 -179.6(2)
C51 N7 C50 C49 0.1(4)
C52 N7 C50 C49 -178.8(4)
N6 C49 C50 N7 0.0(4)
C49 N6 C51 N7 0.1(4)
Mn1 N6 C51 N7 179.6(2)
C50 N7 C51 N6 -0.1(4)
C52 N7 C51 N6 178.7(4)
